data_9015369
loop_
_publ_author_name
'Ardit, M.'
'Cruciani, G.'
'Dondi, M.'

_publ_section_title
;
 Structural relaxation in tetrahedrally coordinated Co2+ along
 the gahnite-Co-aluminate spinel solid solution
 Note: inversion parameter = 0.025, Co content = 0.25 apfu
;
_journal_name_full 'American Mineralogist'
_journal_page_first 1394
_journal_page_last 1401
_journal_paper_doi 10.2138/am.2012.4093
_journal_volume 97
_journal_year 2012
_chemical_compound_source Synthetic
_chemical_formula_sum 'Al2 Co0.25 O4 Zn0.75'
_chemical_name_mineral Gahnite
_space_group_IT_number 227
_symmetry_space_group_name_Hall '-F 4vw 2vw 3'
_symmetry_space_group_name_H-M 'F d -3 m :2'
_cell_angle_alpha 90
_cell_angle_beta 90
_cell_angle_gamma 90
_cell_length_a 8.09014
_cell_length_b 8.09014
_cell_length_c 8.09014
_cell_formula_units_Z 8
_cell_volume 529.503
_database_code_amcsd 0019260
_exptl_crystal_density_diffrn 4.559
_cod_original_sg_symbol_H-M 'F d 3 m'
_cod_original_formula_sum 'Zn.75 Co.25 Al2 O4'
_cod_database_code 9015369

loop_
_space_group_symop_operation_xyz
x,y,z
x,1/2+y,1/2+z
1/2+x,y,1/2+z
1/2+x,1/2+y,z
3/4+z,1/2-x,1/4+y
3/4+z,-x,3/4+y
1/4+z,1/2-x,3/4+y
1/4+z,-x,1/4+y
3/4-y,1/2+z,1/4-x
3/4-y,+z,3/4-x
1/4-y,1/2+z,3/4-x
1/4-y,+z,1/4-x
3/4+x,1/2-y,1/4+z
3/4+x,-y,3/4+z
1/4+x,1/2-y,3/4+z
1/4+x,-y,1/4+z
3/4-z,1/2+x,1/4-y
3/4-z,+x,3/4-y
1/4-z,1/2+x,3/4-y
1/4-z,+x,1/4-y
3/4+y,1/2-z,1/4+x
3/4+y,-z,3/4+x
1/4+y,1/2-z,3/4+x
1/4+y,-z,1/4+x
3/4-x,1/2+y,1/4-z
3/4-x,+y,3/4-z
1/4-x,1/2+y,3/4-z
1/4-x,+y,1/4-z
1/2+x,3/4-z,1/4-y
1/2+x,1/4-z,3/4-y
+x,3/4-z,3/4-y
+x,1/4-z,1/4-y
1/2-z,3/4+y,1/4+x
1/2-z,1/4+y,3/4+x
-z,3/4+y,3/4+x
-z,1/4+y,1/4+x
1/2+y,3/4-x,1/4-z
1/2+y,1/4-x,3/4-z
+y,3/4-x,3/4-z
+y,1/4-x,1/4-z
1/2-x,3/4+z,1/4+y
1/2-x,1/4+z,3/4+y
-x,3/4+z,3/4+y
-x,1/4+z,1/4+y
1/2+z,3/4-y,1/4-x
1/2+z,1/4-y,3/4-x
+z,3/4-y,3/4-x
+z,1/4-y,1/4-x
1/2-y,3/4+x,1/4+z
1/2-y,1/4+x,3/4+z
-y,3/4+x,3/4+z
-y,1/4+x,1/4+z
x,1/2+z,1/2+y
x,+z,+y
1/2+x,1/2+z,+y
1/2+x,+z,1/2+y
-z,1/2-y,1/2-x
-z,-y,-x
1/2-z,1/2-y,-x
1/2-z,-y,1/2-x
y,1/2+x,1/2+z
y,+x,+z
1/2+y,1/2+x,+z
1/2+y,+x,1/2+z
-x,1/2-z,1/2-y
-x,-z,-y
1/2-x,1/2-z,-y
1/2-x,-z,1/2-y
z,1/2+y,1/2+x
z,+y,+x
1/2+z,1/2+y,+x
1/2+z,+y,1/2+x
-y,1/2-x,1/2-z
-y,-x,-z
1/2-y,1/2-x,-z
1/2-y,-x,1/2-z
3/4+z,1/4+x,1/2-y
3/4+z,3/4+x,-y
1/4+z,1/4+x,-y
1/4+z,3/4+x,1/2-y
3/4-y,1/4-z,1/2+x
3/4-y,3/4-z,+x
1/4-y,1/4-z,+x
1/4-y,3/4-z,1/2+x
3/4+x,1/4+y,1/2-z
3/4+x,3/4+y,-z
1/4+x,1/4+y,-z
1/4+x,3/4+y,1/2-z
3/4-z,1/4-x,1/2+y
3/4-z,3/4-x,+y
1/4-z,1/4-x,+y
1/4-z,3/4-x,1/2+y
3/4+y,1/4+z,1/2-x
3/4+y,3/4+z,-x
1/4+y,1/4+z,-x
1/4+y,3/4+z,1/2-x
3/4-x,1/4-y,1/2+z
3/4-x,3/4-y,+z
1/4-x,1/4-y,+z
1/4-x,3/4-y,1/2+z
-z,3/4+x,3/4+y
-z,1/4+x,1/4+y
1/2-z,3/4+x,1/4+y
1/2-z,1/4+x,3/4+y
y,3/4-z,3/4-x
y,1/4-z,1/4-x
1/2+y,3/4-z,1/4-x
1/2+y,1/4-z,3/4-x
-x,3/4+y,3/4+z
-x,1/4+y,1/4+z
1/2-x,3/4+y,1/4+z
1/2-x,1/4+y,3/4+z
z,3/4-x,3/4-y
z,1/4-x,1/4-y
1/2+z,3/4-x,1/4-y
1/2+z,1/4-x,3/4-y
-y,3/4+z,3/4+x
-y,1/4+z,1/4+x
1/2-y,3/4+z,1/4+x
1/2-y,1/4+z,3/4+x
x,3/4-y,3/4-z
x,1/4-y,1/4-z
1/2+x,3/4-y,1/4-z
1/2+x,1/4-y,3/4-z
1/4-x,1/2+z,3/4-y
1/4-x,+z,1/4-y
3/4-x,1/2+z,1/4-y
3/4-x,+z,3/4-y
1/4+z,1/2-y,3/4+x
1/4+z,-y,1/4+x
3/4+z,1/2-y,1/4+x
3/4+z,-y,3/4+x
1/4-y,1/2+x,3/4-z
1/4-y,+x,1/4-z
3/4-y,1/2+x,1/4-z
3/4-y,+x,3/4-z
1/4+x,1/2-z,3/4+y
1/4+x,-z,1/4+y
3/4+x,1/2-z,1/4+y
3/4+x,-z,3/4+y
1/4-z,1/2+y,3/4-x
1/4-z,+y,1/4-x
3/4-z,1/2+y,1/4-x
3/4-z,+y,3/4-x
1/4+y,1/2-x,3/4+z
1/4+y,-x,1/4+z
3/4+y,1/2-x,1/4+z
3/4+y,-x,3/4+z
3/4-x,3/4-z,y
3/4-x,1/4-z,1/2+y
1/4-x,3/4-z,1/2+y
1/4-x,1/4-z,y
3/4+z,3/4+y,-x
3/4+z,1/4+y,1/2-x
1/4+z,3/4+y,1/2-x
1/4+z,1/4+y,-x
3/4-y,3/4-x,z
3/4-y,1/4-x,1/2+z
1/4-y,3/4-x,1/2+z
1/4-y,1/4-x,z
3/4+x,3/4+z,-y
3/4+x,1/4+z,1/2-y
1/4+x,3/4+z,1/2-y
1/4+x,1/4+z,-y
3/4-z,3/4-y,x
3/4-z,1/4-y,1/2+x
1/4-z,3/4-y,1/2+x
1/4-z,1/4-y,x
3/4+y,3/4+x,-z
3/4+y,1/4+x,1/2-z
1/4+y,3/4+x,1/2-z
1/4+y,1/4+x,-z
-z,-x,-y
-z,1/2-x,1/2-y
1/2-z,-x,1/2-y
1/2-z,1/2-x,-y
y,z,x
y,1/2+z,1/2+x
1/2+y,z,1/2+x
1/2+y,1/2+z,x
-x,-y,-z
-x,1/2-y,1/2-z
1/2-x,-y,1/2-z
1/2-x,1/2-y,-z
z,x,y
z,1/2+x,1/2+y
1/2+z,x,1/2+y
1/2+z,1/2+x,y
-y,-z,-x
-y,1/2-z,1/2-x
1/2-y,-z,1/2-x
1/2-y,1/2-z,-x

loop_
_atom_site_label
_atom_site_fract_x
_atom_site_fract_y
_atom_site_fract_z
_atom_site_occupancy
_atom_site_U_iso_or_equiv
ZnT 0.12500 0.12500 0.12500 0.75000 0.00500
CoT 0.12500 0.12500 0.12500 0.22500 0.00500
AlT 0.12500 0.12500 0.12500 0.02500 0.00500
AlM 0.50000 0.50000 0.50000 0.98750 0.00440
CoM 0.50000 0.50000 0.50000 0.01250 0.00440
O 0.26430 0.26430 0.26430 1.00000 0.00620

loop_
_cod_related_entry_id
_cod_related_entry_database
_cod_related_entry_code
1 AMCSD 0019260
